data_2104872
loop_
_publ_author_name
'Weil, Matthias'
'St\"oger, Berthold'

_publ_section_title
;
 Crystal chemistry of transition metal diarsenates <i>M</i>~2~As~2~O~7~
 (<i>M</i> = Mn, Co, Ni, Zn): variants of the thortveitite structure
;
_journal_coeditor_code SN5100
_journal_issue 6
_journal_name_full 'Acta Crystallographica Section B'
_journal_page_first 603
_journal_page_last 614
_journal_paper_doi 10.1107/S0108768110040802
_journal_volume 66
_journal_year 2010
_chemical_formula_structural 'Co2 As2 O7'
_chemical_formula_sum 'As2 Co2 O7'
_chemical_formula_weight 379.7
_chemical_name_systematic
;
Dicobalt(II) diarsenate(V)
;
_space_group_IT_number 2
_symmetry_cell_setting triclinic
_symmetry_space_group_name_Hall '-P 1'
_symmetry_space_group_name_H-M 'P -1'
_cell_angle_alpha 58.4720(10)
_cell_angle_beta 149.0110(10)
_cell_angle_gamma 126.9760(10)
_cell_formula_units_Z 5
_cell_length_a 32.9920(16)
_cell_length_b 5.3332(4)
_cell_length_c 8.9775(6)
_cell_measurement_reflns_used 4217
_cell_measurement_temperature 295
_cell_measurement_theta_max 30.484
_cell_measurement_theta_min 2.682
_cell_volume 649.64(8)
_computing_cell_refinement 'SAINT (Bruker, 2004)'
_computing_data_collection 'SMART (Bruker, 2004)'
_computing_data_reduction SAINT
_computing_molecular_graphics 'ATOMS (Dowty, 2006)'
_computing_publication_material 'Jana2006 (Petricek, Dusek & Palatinus, 2006)'
_computing_structure_refinement 'Jana2006 (Petricek, Dusek & Palatinus, 2006)'
_computing_structure_solution 'SHELXS (Sheldrick, 2008)'
_diffrn_ambient_temperature 295
_diffrn_measured_fraction_theta_full 0.98
_diffrn_measured_fraction_theta_max 0.97
_diffrn_measurement_device 'four-cycle diffractometer'
_diffrn_measurement_device_type 'Bruker SMART CCD'
_diffrn_measurement_method \w-scan
_diffrn_radiation_monochromator graphite
_diffrn_radiation_source 'X-ray tube'
_diffrn_radiation_type 'Mo K\a'
_diffrn_radiation_wavelength 0.71073
_diffrn_reflns_av_R_equivalents 0.0548
_diffrn_reflns_av_sigmaI/netI 0.0201
_diffrn_reflns_limit_h_max 46
_diffrn_reflns_limit_h_min -46
_diffrn_reflns_limit_k_max 7
_diffrn_reflns_limit_k_min -7
_diffrn_reflns_limit_l_max 12
_diffrn_reflns_limit_l_min -12
_diffrn_reflns_number 7549
_diffrn_reflns_theta_full 30.1
_diffrn_reflns_theta_max 30.52
_diffrn_reflns_theta_min 2.56
_diffrn_standards_number 0
_exptl_absorpt_coefficient_mu 19.001
_exptl_absorpt_correction_T_max 0.5898
_exptl_absorpt_correction_T_min 0.1088
_exptl_absorpt_correction_type numerical
_exptl_absorpt_process_details 'Habitus (Herrendorf, 1997)'
_exptl_crystal_colour purple
_exptl_crystal_density_diffrn 4.852
_exptl_crystal_description plate
_exptl_crystal_F_000 880
_exptl_crystal_size_max 0.180
_exptl_crystal_size_mid 0.150
_exptl_crystal_size_min 0.022
_refine_diff_density_max 1.60
_refine_diff_density_min -1.51
_refine_ls_extinction_coef 744E1(10)
_refine_ls_extinction_method 'B-C type 1 Lorentzian isotropic (Becker & Coppens, 1974)'
_refine_ls_goodness_of_fit_ref 1.63
_refine_ls_number_constraints 0
_refine_ls_number_parameters 251
_refine_ls_number_reflns 3866
_refine_ls_number_restraints 0
_refine_ls_R_factor_all 0.0334
_refine_ls_R_factor_gt 0.0289
_refine_ls_shift/su_max 0.0185
_refine_ls_shift/su_mean 0.0012
_refine_ls_structure_factor_coef F
_refine_ls_weighting_details w=1/(\s^2^(F)+0.0001F^2^)
_refine_ls_weighting_scheme sigma
_refine_ls_wR_factor_gt 0.0338
_refine_ls_wR_factor_ref 0.0342
_reflns_number_gt 3229
_reflns_number_total 3866
_reflns_threshold_expression I>3\s(I)
_cod_data_source_file sn5100.cif
_cod_data_source_block alpha-Co2As2O7
_cod_original_cell_volume 649.64(9)
_cod_database_code 2104872
_cod_database_fobs_code 2104872

loop_
_symmetry_equiv_pos_site_id
_symmetry_equiv_pos_as_xyz
1 x,y,z
2 -x,-y,-z

loop_
_atom_site_type_symbol
_atom_site_label
_atom_site_fract_x
_atom_site_fract_y
_atom_site_fract_z
_atom_site_U_iso_or_equiv
_atom_site_adp_type
_atom_site_calc_flag
_atom_site_refinement_flags
_atom_site_occupancy
_atom_site_disorder_assembly
_atom_site_disorder_group
As As-1 0.27563(2) 0.03232(9) 0.56295(8) 0.0079(5) Uani d . 1 . .
As As-2 0.47399(2) 0.00583(8) 0.59727(8) 0.0068(5) Uani d . 1 . .
As As-3 0.67185(2) -0.05706(9) 0.62346(8) 0.0076(5) Uani d . 1 . .
As As-4 0.86954(2) 0.01986(9) 0.57451(8) 0.0075(5) Uani d . 1 . .
As As-5 1.07605(2) -0.00107(8) 0.60689(8) 0.0072(5) Uani d . 1 . .
Co Co-1 0.06274(3) -0.37766(12) 0.00903(11) 0.0091(7) Uani d . 1 . .
Co Co-2 0.26180(3) -0.40089(12) 0.04059(11) 0.0094(7) Uani d . 1 . .
Co Co-3 0.46174(3) -0.37253(12) -0.00686(11) 0.0092(7) Uani d . 1 . .
Co Co-4 0.66162(3) -0.36786(12) 0.01759(10) 0.0084(7) Uani d . 1 . .
Co Co-5 0.86573(3) -0.37974(12) 0.00489(11) 0.0106(8) Uani d . 1 . .
O O1-1 0.17566(15) 0.0155(6) 0.2690(5) 0.010(4) Uani d . 1 . .
O O1-2 0.37450(16) -0.0054(6) 0.2803(5) 0.013(4) Uani d . 1 . .
O O1-3 0.57949(16) -0.0203(6) 0.2798(5) 0.010(4) Uani d . 1 . .
O O1-4 0.77240(15) 0.0383(6) 0.2694(5) 0.009(4) Uani d . 1 . .
O O1-5 0.97981(15) 0.0013(6) 0.2713(5) 0.011(4) Uani d . 1 . .
O O2-1 0.29463(17) 0.1850(6) 0.3946(6) 0.012(4) Uani d . 1 . .
O O2-2 0.5 0 0.5 0.043(12) Uani d . 1 . .
O O2-4 0.8777(2) 0.0154(8) 0.4099(7) 0.027(5) Uani d . 1 . .
O O3-1 0.07553(17) -0.3309(6) -0.2078(5) 0.011(4) Uani d . 1 . .
O O3-2 0.28454(18) -0.3095(7) -0.2960(6) 0.021(5) Uani d . 1 . .
O O3-3 0.47856(17) -0.3219(6) -0.2100(5) 0.012(4) Uani d . 1 . .
O O3-4 0.67558(16) -0.3741(6) -0.1717(5) 0.010(4) Uani d . 1 . .
O O3-5 0.88238(17) -0.3044(6) -0.2202(6) 0.014(4) Uani d . 1 . .
O O3b-1 -0.14025(16) -0.3239(6) 0.2087(5) 0.011(4) Uani d . 1 . .
O O3b-2 0.05849(16) -0.3418(6) 0.2281(6) 0.012(4) Uani d . 1 . .
O O3b-3 0.25466(16) -0.2855(6) 0.2053(5) 0.010(4) Uani d . 1 . .
O O3b-4 0.46118(16) -0.3325(6) 0.2223(6) 0.012(4) Uani d . 1 . .
O O3b-5 0.65334(16) -0.3196(6) 0.2078(6) 0.012(4) Uani d . 1 . .

loop_
_atom_site_aniso_label
_atom_site_aniso_U_11
_atom_site_aniso_U_22
_atom_site_aniso_U_33
_atom_site_aniso_U_12
_atom_site_aniso_U_13
_atom_site_aniso_U_23
_atom_site_aniso_type_symbol
As-1 0.00633(18) 0.00675(17) 0.00749(17) 0.00243(14) 0.00476(16) -0.00076(13) As
As-2 0.00616(17) 0.00639(17) 0.00662(17) 0.00235(13) 0.00477(16) -0.00031(13) As
As-3 0.00682(18) 0.00631(17) 0.00732(17) 0.00229(13) 0.00508(16) -0.00068(13) As
As-4 0.00626(18) 0.00705(17) 0.00681(17) 0.00247(14) 0.00466(16) -0.00055(13) As
As-5 0.00632(18) 0.00694(17) 0.00655(17) 0.00267(14) 0.00466(16) -0.00030(13) As
Co-1 0.0081(2) 0.0072(2) 0.0097(2) 0.00271(19) 0.0067(2) -0.00016(19) Co
Co-2 0.0081(2) 0.0076(2) 0.0105(2) 0.00224(19) 0.0068(2) -0.00163(19) Co
Co-3 0.0080(2) 0.0074(2) 0.0101(2) 0.00222(19) 0.0069(2) -0.00089(19) Co
Co-4 0.0082(2) 0.0073(2) 0.0085(2) 0.00300(19) 0.0065(2) 0.00030(18) Co
Co-5 0.0088(2) 0.0074(2) 0.0112(2) 0.00354(19) 0.0071(2) -0.00007(19) Co
O1-1 0.0043(12) 0.0084(12) 0.0084(12) 0.0011(10) 0.0041(11) -0.0013(10) O
O1-2 0.0053(12) 0.0085(12) 0.0085(12) 0.0011(10) 0.0028(11) -0.0025(10) O
O1-3 0.0066(12) 0.0100(12) 0.0071(12) 0.0045(10) 0.0037(11) 0.0000(10) O
O1-4 0.0056(12) 0.0079(12) 0.0067(11) 0.0025(10) 0.0038(11) 0.0000(9) O
O1-5 0.0049(12) 0.0075(12) 0.0072(12) 0.0017(10) 0.0027(11) -0.0016(10) O
O2-1 0.0174(14) 0.0133(13) 0.0156(13) 0.0081(11) 0.0143(13) 0.0026(11) O
O2-2 0.070(4) 0.042(3) 0.075(4) 0.013(3) 0.069(4) -0.002(3) O
O2-4 0.0264(17) 0.051(2) 0.0222(15) 0.0225(17) 0.0195(15) 0.0034(15) O
O3-1 0.0155(14) 0.0077(12) 0.0123(12) 0.0071(11) 0.0114(12) 0.0041(10) O
O3-2 0.0208(16) 0.0116(14) 0.0216(15) 0.0107(12) 0.0157(15) 0.0060(12) O
O3-3 0.0161(14) 0.0084(12) 0.0125(12) 0.0083(11) 0.0118(12) 0.0051(10) O
O3-4 0.0147(13) 0.0075(12) 0.0121(12) 0.0061(10) 0.0115(12) 0.0035(10) O
O3-5 0.0165(14) 0.0090(13) 0.0152(13) 0.0090(11) 0.0125(13) 0.0051(11) O
O3b-1 0.0087(13) 0.0081(12) 0.0109(12) 0.0004(10) 0.0072(12) -0.0033(10) O
O3b-2 0.0106(13) 0.0102(13) 0.0143(13) -0.0007(10) 0.0098(12) -0.0051(10) O
O3b-3 0.0083(13) 0.0073(12) 0.0127(12) -0.0017(10) 0.0080(12) -0.0053(10) O
O3b-4 0.0097(13) 0.0088(12) 0.0131(12) 0.0001(10) 0.0086(12) -0.0042(10) O
O3b-5 0.0087(13) 0.0135(13) 0.0133(13) -0.0019(10) 0.0082(12) -0.0084(11) O

loop_
_atom_type_symbol
_atom_type_scat_dispersion_real
_atom_type_scat_dispersion_imag
_atom_type_scat_source
Co 0.349 0.972 'International Tables Vol C tables 4.2.6.8 and 6.1.1.1'
As 0.050 2.006 'International Tables Vol C tables 4.2.6.8 and 6.1.1.1'
O 0.011 0.006 'International Tables Vol C tables 4.2.6.8 and 6.1.1.1'

loop_
_geom_angle_atom_site_label_1
_geom_angle_atom_site_label_2
_geom_angle_atom_site_label_3
_geom_angle_site_symmetry_1
_geom_angle_site_symmetry_2
_geom_angle_site_symmetry_3
_geom_angle
_geom_angle_publ_flag
O1-1 As-1 O2-1 . . . 98.0(2) ?
O1-1 As-1 O3-2 . . 1_556 112.72(15) ?
O1-1 As-1 O3b-5 . . 2_656 115.9(2) ?
O2-1 As-1 O3-2 . . 1_556 110.5(3) ?
O2-1 As-1 O3b-5 . . 2_656 100.3(2) ?
O3-2 As-1 O3b-5 1_556 . 2_656 116.69(16) ?
O1-2 As-2 O2-2 . . . 103.3(2) ?
O1-2 As-2 O3-3 . . 1_556 110.48(16) ?
O1-2 As-2 O3b-4 . . 2_656 113.0(2) ?
O2-2 As-2 O3-3 . . 1_556 106.8(3) ?
O2-2 As-2 O3b-4 . . 2_656 108.8(2) ?
O3-3 As-2 O3b-4 1_556 . 2_656 113.74(19) ?
O1-3 As-3 O2-1 . . 2_656 105.9(2) ?
O1-3 As-3 O3-4 . . 1_556 120.67(15) ?
O1-3 As-3 O3b-3 . . 2_656 112.47(14) ?
O2-1 As-3 O3-4 2_656 . 1_556 91.4(3) ?
O2-1 As-3 O3b-3 2_656 . 2_656 107.1(2) ?
O3-4 As-3 O3b-3 1_556 . 2_656 115.51(17) ?
O1-4 As-4 O2-4 . . . 96.9(2) ?
O1-4 As-4 O3-5 . . 1_556 117.74(17) ?
O1-4 As-4 O3b-2 . . 2_656 111.9(2) ?
O2-4 As-4 O3-5 . . 1_556 107.4(3) ?
O2-4 As-4 O3b-2 . . 2_656 110.6(3) ?
O3-5 As-4 O3b-2 1_556 . 2_656 111.23(16) ?
O1-5 As-5 O2-4 . . 2_756 108.5(3) ?
O1-5 As-5 O3-1 . . 1_656 112.62(14) ?
O1-5 As-5 O3b-1 . . 2_656 114.17(18) ?
O2-4 As-5 O3-1 2_756 . 1_656 102.8(3) ?
O2-4 As-5 O3b-1 2_756 . 2_656 105.0(2) ?
O3-1 As-5 O3b-1 1_656 . 2_656 112.7(2) ?
O1-1 Co-1 O1-5 . . 2_655 78.17(9) ?
O1-1 Co-1 O3-1 . . . 89.95(19) ?
O1-1 Co-1 O3-5 . . 2_645 97.07(13) ?
O1-1 Co-1 O3b-2 . . . 82.56(19) ?
O1-1 Co-1 O3b-2 . . 2_545 153.9(3) ?
O1-5 Co-1 O3-1 2_655 . . 81.2(2) ?
O1-5 Co-1 O3-5 2_655 . 2_645 156.3(3) ?
O1-5 Co-1 O3b-2 2_655 . . 92.0(2) ?
O1-5 Co-1 O3b-2 2_655 . 2_545 88.97(12) ?
O3-1 Co-1 O3-5 . . 2_645 75.6(2) ?
O3-1 Co-1 O3b-2 . . . 170.79(10) ?
O3-1 Co-1 O3b-2 . . 2_545 110.57(19) ?
O3-5 Co-1 O3b-2 2_645 . . 110.6(2) ?
O3-5 Co-1 O3b-2 2_645 . 2_545 103.37(14) ?
O3b-2 Co-1 O3b-2 . . 2_545 75.3(2) ?
O1-2 Co-2 O1-4 . . 2_655 76.16(9) ?
O1-2 Co-2 O2-1 . . 1_545 105.17(9) ?
O1-2 Co-2 O3-4 . . 2_645 88.32(17) ?
O1-2 Co-2 O3b-1 . . 2_545 158.2(2) ?
O1-2 Co-2 O3b-3 . . . 82.6(2) ?
O1-4 Co-2 O2-1 2_655 . 1_545 175.1(3) ?
O1-4 Co-2 O3-4 2_655 . 2_645 119.1(2) ?
O1-4 Co-2 O3b-1 2_655 . 2_545 93.69(11) ?
O1-4 Co-2 O3b-3 2_655 . . 96.6(2) ?
O2-1 Co-2 O3-4 1_545 . 2_645 65.7(2) ?
O2-1 Co-2 O3b-1 1_545 . 2_545 83.45(11) ?
O2-1 Co-2 O3b-3 1_545 . . 79.02(19) ?
O3-4 Co-2 O3b-1 2_645 . 2_545 113.42(16) ?
O3-4 Co-2 O3b-3 2_645 . . 139.78(14) ?
O3b-1 Co-2 O3b-3 2_545 . . 79.4(2) ?
O1-3 Co-3 O1-3 . . 2_655 82.82(9) ?
O1-3 Co-3 O3-3 . . . 88.34(19) ?
O1-3 Co-3 O3-3 . . 2_645 89.04(14) ?
O1-3 Co-3 O3b-4 . . . 81.9(2) ?
O1-3 Co-3 O3b-5 . . 2_645 156.7(3) ?
O1-3 Co-3 O3-3 2_655 . . 83.9(2) ?
O1-3 Co-3 O3-3 2_655 . 2_645 155.9(3) ?
O1-3 Co-3 O3b-4 2_655 . . 90.4(2) ?
O1-3 Co-3 O3b-5 2_655 . 2_645 94.77(13) ?
O3-3 Co-3 O3-3 . . 2_645 73.2(2) ?
O3-3 Co-3 O3b-4 . . . 169.26(9) ?
O3-3 Co-3 O3b-5 . . 2_645 114.58(19) ?
O3-3 Co-3 O3b-4 2_645 . . 111.01(19) ?
O3-3 Co-3 O3b-5 2_645 . 2_645 101.41(15) ?
O3b-4 Co-3 O3b-5 . . 2_645 74.9(2) ?
O1-2 Co-4 O1-4 2_655 . . 75.76(8) ?
O1-2 Co-4 O3-2 2_655 . 2_645 162.8(3) ?
O1-2 Co-4 O3-4 2_655 . . 77.6(2) ?
O1-2 Co-4 O3b-4 2_655 . 2_645 95.00(11) ?
O1-2 Co-4 O3b-5 2_655 . . 99.0(2) ?
O1-4 Co-4 O3-2 . . 2_645 98.02(10) ?
O1-4 Co-4 O3-4 . . . 93.63(19) ?
O1-4 Co-4 O3b-4 . . 2_645 154.3(3) ?
O1-4 Co-4 O3b-5 . . . 81.99(19) ?
O3-2 Co-4 O3-4 2_645 . . 86.9(2) ?
O3-2 Co-4 O3b-4 2_645 . 2_645 96.94(13) ?
O3-2 Co-4 O3b-5 2_645 . . 96.0(2) ?
O3-4 Co-4 O3b-4 . . 2_645 107.97(19) ?
O3-4 Co-4 O3b-5 . . . 175.04(10) ?
O3b-4 Co-4 O3b-5 2_645 . . 75.7(2) ?
O1-1 Co-5 O1-5 2_655 . . 79.94(9) ?
O1-1 Co-5 O3-1 2_655 . 2_645 151.7(3) ?
O1-1 Co-5 O3-5 2_655 . . 78.8(2) ?
O1-1 Co-5 O3b-1 2_655 . 1_655 89.7(2) ?
O1-1 Co-5 O3b-3 2_655 . 2_645 95.66(12) ?
O1-5 Co-5 O3-1 . . 2_645 92.78(14) ?
O1-5 Co-5 O3-5 . . . 87.43(19) ?
O1-5 Co-5 O3b-1 . . 1_655 82.2(2) ?
O1-5 Co-5 O3b-3 . . 2_645 156.9(3) ?
O3-1 Co-5 O3-5 2_645 . . 73.6(2) ?
O3-1 Co-5 O3b-1 2_645 . 1_655 116.60(19) ?
O3-1 Co-5 O3b-3 2_645 . 2_645 100.93(14) ?
O3-5 Co-5 O3b-1 . . 1_655 165.70(10) ?
O3-5 Co-5 O3b-3 . . 2_645 114.11(17) ?
O3b-1 Co-5 O3b-3 1_655 . 2_645 75.11(19) ?
As-1 O1-1 Co-1 . . . 129.0(2) ?
As-1 O1-1 Co-5 . . 2_655 125.75(15) ?
Co-1 O1-1 Co-5 . . 2_655 101.69(9) ?
As-2 O1-2 Co-2 . . . 129.04(17) ?
As-2 O1-2 Co-4 . . 2_655 124.50(17) ?
Co-2 O1-2 Co-4 . . 2_655 104.20(8) ?
As-3 O1-3 Co-3 . . . 128.71(15) ?
As-3 O1-3 Co-3 . . 2_655 133.82(13) ?
Co-3 O1-3 Co-3 . . 2_655 97.18(9) ?
As-4 O1-4 Co-2 . . 2_655 125.0(2) ?
As-4 O1-4 Co-4 . . . 122.31(18) ?
Co-2 O1-4 Co-4 2_655 . . 103.33(9) ?
As-5 O1-5 Co-1 . . 2_655 130.36(13) ?
As-5 O1-5 Co-5 . . . 129.44(15) ?
Co-1 O1-5 Co-5 2_655 . . 100.19(9) ?
As-1 O2-1 As-3 . . 2_656 133.15(17) ?
As-1 O2-1 Co-2 . . 1_565 132.2(3) ?
As-1 O2-1 O3-4 . . 2_655 176.6(3) ?
As-3 O2-1 Co-2 2_656 . 1_565 94.0(3) ?
As-3 O2-1 O3-4 2_656 . 2_655 43.45(18) ?
Co-2 O2-1 O3-4 1_565 . 2_655 51.23(14) ?
As-2 O2-2 As-2 . . 2_656 180 ?
As-4 O2-4 As-5 . . 2_756 156.43(16) ?
As-5 O3-1 Co-1 1_454 . . 120.4(3) ?
As-5 O3-1 Co-5 1_454 . 2_645 126.1(4) ?
Co-1 O3-1 Co-5 . . 2_645 108.08(15) ?
As-1 O3-2 Co-4 1_554 . 2_645 159.42(17) ?
As-2 O3-3 Co-3 1_554 . . 117.2(3) ?
As-2 O3-3 Co-3 1_554 . 2_645 131.9(4) ?
Co-3 O3-3 Co-3 . . 2_645 106.84(15) ?
As-3 O3-4 Co-2 1_554 . 2_645 107.3(3) ?
As-3 O3-4 Co-4 1_554 . . 116.7(3) ?
As-3 O3-4 O2-1 1_554 . 2_655 45.14(19) ?
Co-2 O3-4 Co-4 2_645 . . 131.33(14) ?
Co-2 O3-4 O2-1 2_645 . 2_655 63.0(2) ?
Co-4 O3-4 O2-1 . . 2_655 160.12(17) ?
As-4 O3-5 Co-1 1_554 . 2_645 139.9(4) ?
As-4 O3-5 Co-5 1_554 . . 115.2(3) ?
Co-1 O3-5 Co-5 2_645 . . 102.69(15) ?
As-5 O3b-1 Co-2 2_656 . 2_545 130.6(4) ?
As-5 O3b-1 Co-5 2_656 . 1_455 120.1(3) ?
Co-2 O3b-1 Co-5 2_545 . 1_455 102.43(17) ?
As-4 O3b-2 Co-1 2_656 . . 114.2(3) ?
As-4 O3b-2 Co-1 2_656 . 2_545 135.2(4) ?
Co-1 O3b-2 Co-1 . . 2_545 104.73(17) ?
As-3 O3b-3 Co-2 2_656 . . 112.5(3) ?
As-3 O3b-3 Co-5 2_656 . 2_645 143.5(4) ?
Co-2 O3b-3 Co-5 . . 2_645 101.92(16) ?
As-2 O3b-4 Co-3 2_656 . . 118.1(3) ?
As-2 O3b-4 Co-4 2_656 . 2_645 132.7(4) ?
Co-3 O3b-4 Co-4 . . 2_645 101.92(16) ?
As-1 O3b-5 Co-3 2_656 . 2_645 130.0(4) ?
As-1 O3b-5 Co-4 2_656 . . 122.0(3) ?
Co-3 O3b-5 Co-4 2_645 . . 107.25(18) ?

loop_
_geom_bond_atom_site_label_1
_geom_bond_atom_site_label_2
_geom_bond_site_symmetry_1
_geom_bond_site_symmetry_2
_geom_bond_distance
_geom_bond_publ_flag
As-1 O1-1 . . 1.679(3) ?
As-1 O2-1 . . 1.750(7) ?
As-1 O3-2 . 1_556 1.614(3) ?
As-1 O3b-5 . 2_656 1.668(4) ?
As-2 O1-2 . . 1.674(3) ?
As-2 O2-2 . . 1.6868(10) ?
As-2 O3-3 . 1_556 1.667(3) ?
As-2 O3b-4 . 2_656 1.662(3) ?
As-3 O1-3 . . 1.676(2) ?
As-3 O2-1 . 2_656 1.745(7) ?
As-3 O3-4 . 1_556 1.693(3) ?
As-3 O3b-3 . 2_656 1.673(3) ?
As-4 O1-4 . . 1.682(3) ?
As-4 O2-4 . . 1.726(9) ?
As-4 O3-5 . 1_556 1.666(3) ?
As-4 O3b-2 . 2_656 1.670(3) ?
As-5 O1-5 . . 1.663(2) ?
As-5 O2-4 . 2_756 1.705(9) ?
As-5 O3-1 . 1_656 1.677(3) ?
As-5 O3b-1 . 2_656 1.674(4) ?
Co-1 O1-1 . . 2.130(2) ?
Co-1 O1-5 . 2_655 2.093(3) ?
Co-1 O3-1 . . 2.192(7) ?
Co-1 O3-5 . 2_645 2.048(5) ?
Co-1 O3b-2 . . 2.196(7) ?
Co-1 O3b-2 . 2_545 2.074(4) ?
Co-2 O1-2 . . 2.121(2) ?
Co-2 O1-4 . 2_655 2.090(3) ?
Co-2 O2-1 . 1_545 2.406(3) ?
Co-2 O3-4 . 2_645 2.105(6) ?
Co-2 O3b-1 . 2_545 2.052(3) ?
Co-2 O3b-3 . . 2.084(7) ?
Co-3 O1-3 . . 2.093(2) ?
Co-3 O1-3 . 2_655 2.142(3) ?
Co-3 O3-3 . . 2.179(7) ?
Co-3 O3-3 . 2_645 2.072(5) ?
Co-3 O3b-4 . . 2.193(7) ?
Co-3 O3b-5 . 2_645 2.054(4) ?
Co-4 O1-2 . 2_655 2.087(3) ?
Co-4 O1-4 . . 2.143(2) ?
Co-4 O3-2 . 2_645 1.983(3) ?
Co-4 O3-4 . . 2.126(7) ?
Co-4 O3b-4 . 2_645 2.111(3) ?
Co-4 O3b-5 . . 2.098(7) ?
Co-5 O1-1 . 2_655 2.031(3) ?
Co-5 O1-5 . . 2.113(2) ?
Co-5 O3-1 . 2_645 2.015(5) ?
Co-5 O3-5 . . 2.310(7) ?
Co-5 O3b-1 . 1_655 2.177(7) ?
Co-5 O3b-3 . 2_645 2.160(3) ?
O2-1 O3-4 . 2_655 2.461(9) ?
